data_2219698
loop_
_publ_author_name
'Deng, Ying'
'Li, Zhong-Shu'
'Sun, Bai-Wang'

_publ_section_title
Bis[\m-3-(2-hydroxyethyl)-2-methyl-4-oxo-4<i>H</i>-pyrido[1,2-<i>a</i>]pyrimidin-9-olato-\k^3^<i>N</i>,<i>O</i>:<i>O</i>]bis[aquachloridocopper(II)]
_journal_coeditor_code SG2256
_journal_issue 10
_journal_name_full 'Acta Crystallographica Section E'
_journal_page_first m1262
_journal_paper_doi 10.1107/S1600536808028687
_journal_volume 64
_journal_year 2008
_chemical_formula_iupac '[Cu2 (C11 H11 N2 O2)2 Cl2 (H2 O)2]'
_chemical_formula_moiety 'C22 H26 Cl2 Cu2 N4 O8'
_chemical_formula_sum 'C22 H26 Cl2 Cu2 N4 O8'
_chemical_formula_weight 672.45
_chemical_name_systematic
;
Bis[\m-3-(2-hydroxyethyl)-2-methyl-4-oxo-
4<i>H</i>-pyrido[1,2-<i>a</i>]pyrimidin-9-olato-
\k^3^<i>N</i>,<i>O</i>:<i>O</i>]bis[aquachloridocopper(II)]
;
_space_group_IT_number 14
_symmetry_cell_setting monoclinic
_symmetry_space_group_name_Hall '-P 2yn'
_symmetry_space_group_name_H-M 'P 1 21/n 1'
_atom_sites_solution_hydrogens geom
_atom_sites_solution_primary direct
_atom_sites_solution_secondary difmap
_audit_creation_method SHELXL97
_cell_angle_alpha 90.00
_cell_angle_beta 102.414(18)
_cell_angle_gamma 90.00
_cell_formula_units_Z 2
_cell_length_a 9.391(3)
_cell_length_b 11.322(3)
_cell_length_c 11.905(4)
_cell_measurement_reflns_used 2976
_cell_measurement_temperature 293(2)
_cell_measurement_theta_max 27.4719
_cell_measurement_theta_min 2.5091
_cell_volume 1236.2(7)
_computing_cell_refinement 'CrystalClear (Rigaku, 2005)'
_computing_data_collection 'CrystalClear (Rigaku, 2005)'
_computing_data_reduction 'CrystalClear (Rigaku, 2005)'
_computing_molecular_graphics 'SHELXTL (Sheldrick, 2008)'
_computing_publication_material 'SHELXL97 (Sheldrick, 2008)'
_computing_structure_refinement 'SHELXL97 (Sheldrick, 2008)'
_computing_structure_solution 'SHELXS97 (Sheldrick, 2008)'
_diffrn_ambient_temperature 293(2)
_diffrn_detector_area_resol_mean 8.192
_diffrn_measured_fraction_theta_full 0.993
_diffrn_measured_fraction_theta_max 0.993
_diffrn_measurement_device_type 'Rigaku SCXmini'
_diffrn_measurement_method '\w scans'
_diffrn_radiation_monochromator graphite
_diffrn_radiation_source 'fine-focus sealed tube'
_diffrn_radiation_type MoK\a
_diffrn_radiation_wavelength 0.71073
_diffrn_reflns_av_R_equivalents 0.0562
_diffrn_reflns_av_sigmaI/netI 0.0453
_diffrn_reflns_limit_h_max 12
_diffrn_reflns_limit_h_min -12
_diffrn_reflns_limit_k_max 14
_diffrn_reflns_limit_k_min -14
_diffrn_reflns_limit_l_max 15
_diffrn_reflns_limit_l_min -15
_diffrn_reflns_number 12472
_diffrn_reflns_theta_full 27.51
_diffrn_reflns_theta_max 27.51
_diffrn_reflns_theta_min 2.52
_exptl_absorpt_coefficient_mu 1.994
_exptl_absorpt_correction_T_max 1.0000
_exptl_absorpt_correction_T_min 0.8903
_exptl_absorpt_correction_type multi-scan
_exptl_absorpt_process_details '(CrystalClear; Rigaku, 2005)'
_exptl_crystal_colour colorless
_exptl_crystal_density_diffrn 1.807
_exptl_crystal_density_method 'not measured'
_exptl_crystal_description prism
_exptl_crystal_F_000 684
_exptl_crystal_size_max 0.2500
_exptl_crystal_size_mid 0.1200
_exptl_crystal_size_min 0.0800
_refine_diff_density_max 0.486
_refine_diff_density_min -0.470
_refine_ls_extinction_method none
_refine_ls_goodness_of_fit_ref 1.015
_refine_ls_hydrogen_treatment mixed
_refine_ls_matrix_type full
_refine_ls_number_parameters 176
_refine_ls_number_reflns 2826
_refine_ls_number_restraints 0
_refine_ls_restrained_S_all 1.015
_refine_ls_R_factor_all 0.0632
_refine_ls_R_factor_gt 0.0453
_refine_ls_shift/su_max 0.001
_refine_ls_shift/su_mean 0.000
_refine_ls_structure_factor_coef Fsqd
_refine_ls_weighting_details 'calc w = 1/[\s^2^(Fo^2^)+(0.0590P)^2^+0.8671P] where P=(Fo^2^+2Fc^2^)/3'
_refine_ls_weighting_scheme calc
_refine_ls_wR_factor_gt 0.1056
_refine_ls_wR_factor_ref 0.1154
_reflns_number_gt 2249
_reflns_number_total 2826
_reflns_threshold_expression I>2\s(I)
_cod_data_source_file sg2256.cif
_cod_data_source_block I
_cod_original_cell_volume 1236.2(6)
_cod_original_sg_symbol_H-M 'P 21/n'
_cod_database_code 2219698
_cod_database_fobs_code 2219698

loop_
_symmetry_equiv_pos_as_xyz
'x, y, z'
'-x+1/2, y+1/2, -z+1/2'
'-x, -y, -z'
'x-1/2, -y-1/2, z-1/2'

loop_
_atom_site_type_symbol
_atom_site_label
_atom_site_fract_x
_atom_site_fract_y
_atom_site_fract_z
_atom_site_U_iso_or_equiv
_atom_site_adp_type
_atom_site_calc_flag
_atom_site_refinement_flags
_atom_site_occupancy
Cu Cu1 0.09275(4) 0.92674(4) 0.60256(3) 0.02472(15) Uani d . 1
C C1 0.3469(3) 1.0520(3) 0.5971(3) 0.0230(7) Uani d . 1
C C2 0.2373(4) 1.1028(3) 0.5076(3) 0.0241(7) Uani d . 1
C C3 0.2761(4) 1.1877(3) 0.4388(3) 0.0315(8) Uani d . 1
H H3A 0.2069 1.2198 0.3788 0.038 Uiso calc R 1
C C4 0.4213(4) 1.2264(3) 0.4592(3) 0.0335(8) Uani d . 1
H H4A 0.4474 1.2855 0.4133 0.040 Uiso calc R 1
C C5 0.5234(4) 1.1795(3) 0.5441(3) 0.0309(8) Uani d . 1
H H5A 0.6190 1.2067 0.5566 0.037 Uiso calc R 1
C C6 0.6009(4) 1.0432(3) 0.7013(3) 0.0294(8) Uani d . 1
C C7 0.5562(4) 0.9521(3) 0.7664(3) 0.0284(8) Uani d . 1
C C8 0.4116(4) 0.9186(3) 0.7479(3) 0.0259(7) Uani d . 1
C C9 0.3610(4) 0.8284(3) 0.8226(3) 0.0342(9) Uani d . 1
H H9A 0.2576 0.8176 0.7978 0.051 Uiso calc R 1
H H9B 0.3833 0.8550 0.9010 0.051 Uiso calc R 1
H H9C 0.4097 0.7548 0.8169 0.051 Uiso calc R 1
C C10 0.6746(4) 0.8972(3) 0.8572(3) 0.0319(8) Uani d . 1
H H10A 0.6415 0.8209 0.8786 0.038 Uiso calc R 1
H H10B 0.7601 0.8841 0.8254 0.038 Uiso calc R 1
C C11 0.7161(5) 0.9729(4) 0.9631(3) 0.0421(10) Uani d . 1
H H11A 0.7600 1.0453 0.9432 0.051 Uiso calc R 1
H H11B 0.6285 0.9939 0.9893 0.051 Uiso calc R 1
O O1 0.7242(3) 1.0832(2) 0.7112(3) 0.0412(7) Uani d . 1
O O2 0.8149(3) 0.9165(3) 1.0542(3) 0.0441(8) Uani d . 1
O O3 0.1054(2) 1.0586(2) 0.4999(2) 0.0313(6) Uani d . 1
O O5 0.0115(3) 1.0044(3) 0.7446(2) 0.0542(9) Uani d . 1
H H5C 0.0633 0.9835 0.8059 0.081 Uiso calc R 1
H H5D -0.0866 0.9780 0.7408 0.081 Uiso d R 1
N N1 0.3065(3) 0.9674(2) 0.6621(2) 0.0244(6) Uani d . 1
N N2 0.4871(3) 1.0915(2) 0.6127(2) 0.0253(6) Uani d . 1
Cl Cl1 0.07956(10) 0.73242(8) 0.63230(9) 0.0408(3) Uani d . 1
H H2A 0.775(6) 0.878(5) 1.088(5) 0.07(2) Uiso d . 1

loop_
_atom_site_aniso_label
_atom_site_aniso_U_11
_atom_site_aniso_U_22
_atom_site_aniso_U_33
_atom_site_aniso_U_12
_atom_site_aniso_U_13
_atom_site_aniso_U_23
Cu1 0.0176(2) 0.0284(2) 0.0255(2) -0.00189(17) -0.00112(16) 0.00366(16)
C1 0.0188(16) 0.0241(16) 0.0247(17) -0.0006(13) 0.0013(13) -0.0017(13)
C2 0.0168(15) 0.0286(17) 0.0260(17) 0.0011(13) 0.0022(13) -0.0013(13)
C3 0.0283(18) 0.0332(19) 0.032(2) 0.0011(16) 0.0041(15) 0.0050(15)
C4 0.0291(18) 0.032(2) 0.040(2) -0.0036(16) 0.0079(16) 0.0057(16)
C5 0.0222(17) 0.0316(19) 0.039(2) -0.0077(15) 0.0074(15) -0.0011(15)
C6 0.0162(16) 0.0350(19) 0.0337(19) 0.0002(14) -0.0021(14) -0.0057(15)
C7 0.0195(16) 0.0326(19) 0.0299(18) 0.0024(14) -0.0019(14) -0.0050(14)
C8 0.0214(16) 0.0276(17) 0.0253(17) 0.0036(14) -0.0025(13) -0.0005(13)
C9 0.0294(19) 0.041(2) 0.0278(19) 0.0015(16) -0.0038(15) 0.0064(15)
C10 0.0212(17) 0.035(2) 0.035(2) 0.0064(15) -0.0023(15) -0.0025(15)
C11 0.037(2) 0.041(2) 0.040(2) 0.0059(18) -0.0092(17) -0.0046(18)
O1 0.0170(12) 0.0495(17) 0.0534(18) -0.0039(12) -0.0007(12) 0.0014(13)
O2 0.0312(16) 0.061(2) 0.0326(16) 0.0038(15) -0.0087(13) 0.0010(14)
O3 0.0160(11) 0.0413(15) 0.0321(14) -0.0044(10) -0.0046(10) 0.0130(11)
O5 0.0263(14) 0.096(3) 0.0377(16) 0.0102(17) 0.0005(12) -0.0210(17)
N1 0.0200(14) 0.0247(14) 0.0264(15) 0.0009(11) 0.0005(11) 0.0007(11)
N2 0.0162(13) 0.0282(15) 0.0308(16) -0.0025(11) 0.0039(11) -0.0015(12)
Cl1 0.0355(5) 0.0293(5) 0.0518(6) -0.0015(4) -0.0037(4) 0.0049(4)

loop_
_atom_type_symbol
_atom_type_description
_atom_type_scat_dispersion_real
_atom_type_scat_dispersion_imag
_atom_type_scat_source
C C 0.0033 0.0016 'International Tables Vol C Tables 4.2.6.8 and 6.1.1.4'
H H 0.0000 0.0000 'International Tables Vol C Tables 4.2.6.8 and 6.1.1.4'
N N 0.0061 0.0033 'International Tables Vol C Tables 4.2.6.8 and 6.1.1.4'
O O 0.0106 0.0060 'International Tables Vol C Tables 4.2.6.8 and 6.1.1.4'
Cu Cu 0.3201 1.2651 'International Tables Vol C Tables 4.2.6.8 and 6.1.1.4'
Cl Cl 0.1484 0.1585 'International Tables Vol C Tables 4.2.6.8 and 6.1.1.4'

loop_
_geom_angle_atom_site_label_1
_geom_angle_atom_site_label_2
_geom_angle_atom_site_label_3
_geom_angle_site_symmetry_1
_geom_angle_site_symmetry_3
_geom_angle
O3 Cu1 O3 . 3_576 74.24(11)
O3 Cu1 N1 . . 81.74(10)
O3 Cu1 N1 3_576 . 155.95(11)
O3 Cu1 O5 . . 104.82(13)
O3 Cu1 O5 3_576 . 90.24(11)
N1 Cu1 O5 . . 97.00(11)
O3 Cu1 Cl1 . . 149.96(9)
O3 Cu1 Cl1 3_576 . 95.88(7)
N1 Cu1 Cl1 . . 104.60(8)
O5 Cu1 Cl1 . . 103.49(10)
O3 Cu1 Cl1 . 1 149.96(9)
O3 Cu1 Cl1 3_576 1 95.88(7)
N1 Cu1 Cl1 . 1 104.60(8)
O5 Cu1 Cl1 . 1 103.49(10)
Cl1 Cu1 Cl1 . 1 0.00(7)
N1 C1 N2 . . 122.8(3)
N1 C1 C2 . . 118.1(3)
N2 C1 C2 . . 119.1(3)
O3 C2 C3 . . 126.4(3)
O3 C2 C1 . . 114.4(3)
C3 C2 C1 . . 119.2(3)
C2 C3 C4 . . 119.5(3)
C2 C3 H3A . . 120.3
C4 C3 H3A . . 120.3
C5 C4 C3 . . 121.1(3)
C5 C4 H4A . . 119.4
C3 C4 H4A . . 119.4
C4 C5 N2 . . 120.3(3)
C4 C5 H5A . . 119.8
N2 C5 H5A . . 119.8
O1 C6 C7 . . 127.3(3)
O1 C6 N2 . . 117.9(3)
C7 C6 N2 . . 114.8(3)
C8 C7 C6 . . 120.9(3)
C8 C7 C10 . . 123.3(3)
C6 C7 C10 . . 115.9(3)
N1 C8 C7 . . 122.1(3)
N1 C8 C9 . . 116.6(3)
C7 C8 C9 . . 121.3(3)
C8 C9 H9A . . 109.5
C8 C9 H9B . . 109.5
H9A C9 H9B . . 109.5
C8 C9 H9C . . 109.5
H9A C9 H9C . . 109.5
H9B C9 H9C . . 109.5
C11 C10 C7 . . 112.6(3)
C11 C10 H10A . . 109.1
C7 C10 H10A . . 109.1
C11 C10 H10B . . 109.1
C7 C10 H10B . . 109.1
H10A C10 H10B . . 107.8
O2 C11 C10 . . 113.2(3)
O2 C11 H11A . . 108.9
C10 C11 H11A . . 108.9
O2 C11 H11B . . 108.9
C10 C11 H11B . . 108.9
H11A C11 H11B . . 107.8
C11 O2 H2A . . 111(5)
C2 O3 Cu1 . . 115.4(2)
C2 O3 Cu1 . 3_576 138.3(2)
Cu1 O3 Cu1 . 3_576 105.76(11)
Cu1 O5 H5C . . 109.5
Cu1 O5 H5D . . 109.3
H5C O5 H5D . . 109.3
C1 N1 C8 . . 118.1(3)
C1 N1 Cu1 . . 110.0(2)
C8 N1 Cu1 . . 131.7(2)
C1 N2 C5 . . 120.7(3)
C1 N2 C6 . . 121.2(3)
C5 N2 C6 . . 118.1(3)
Cl1 Cl1 Cu1 1 . 0(10)

loop_
_geom_bond_atom_site_label_1
_geom_bond_atom_site_label_2
_geom_bond_site_symmetry_2
_geom_bond_distance
Cu1 O3 . 1.949(2)
Cu1 O3 3_576 2.001(2)
Cu1 N1 . 2.033(3)
Cu1 O5 . 2.184(3)
Cu1 Cl1 . 2.2361(11)
Cu1 Cl1 1 2.2361(11)
C1 N1 . 1.336(4)
C1 N2 . 1.365(4)
C1 C2 . 1.434(5)
C2 O3 . 1.320(4)
C2 C3 . 1.363(5)
C3 C4 . 1.403(5)
C3 H3A . 0.9300
C4 C5 . 1.344(5)
C4 H4A . 0.9300
C5 N2 . 1.377(4)
C5 H5A . 0.9300
C6 O1 . 1.225(4)
C6 C7 . 1.407(5)
C6 N2 . 1.438(4)
C7 C8 . 1.382(5)
C7 C10 . 1.508(5)
C8 N1 . 1.375(4)
C8 C9 . 1.496(5)
C9 H9A . 0.9600
C9 H9B . 0.9600
C9 H9C . 0.9600
C10 C11 . 1.505(5)
C10 H10A . 0.9700
C10 H10B . 0.9700
C11 O2 . 1.419(5)
C11 H11A . 0.9700
C11 H11B . 0.9700
O2 H2A . 0.75(6)
O3 Cu1 3_576 2.001(2)
O5 H5C . 0.8200
O5 H5D . 0.9599
Cl1 Cl1 1 0.000(3)

loop_
_geom_hbond_atom_site_label_D
_geom_hbond_atom_site_label_H
_geom_hbond_atom_site_label_A
_geom_hbond_site_symmetry_A
_geom_hbond_distance_DH
_geom_hbond_distance_HA
_geom_hbond_distance_DA
_geom_hbond_angle_DHA
O5 H5C O2 3_677 0.82 2.13 2.742(4) 131.1
O5 H5D O1 1_455 0.96 2.11 2.788(4) 126.7
O2 H2A Cl1 4_676 0.75(6) 2.37(6) 3.078(4) 158(6)
C9 H9A Cl1 1 0.96 2.49 3.275(4) 139.1
C3 H3A Cl1 3_576 0.93 2.72 3.387(4) 129.5

loop_
_geom_torsion_atom_site_label_1
_geom_torsion_atom_site_label_2
_geom_torsion_atom_site_label_3
_geom_torsion_atom_site_label_4
_geom_torsion_site_symmetry_1
_geom_torsion_site_symmetry_4
_geom_torsion
N1 C1 C2 O3 . . -0.1(5)
N2 C1 C2 O3 . . -179.9(3)
N1 C1 C2 C3 . . -178.9(3)
N2 C1 C2 C3 . . 1.2(5)
O3 C2 C3 C4 . . 179.3(3)
C1 C2 C3 C4 . . -2.1(5)
C2 C3 C4 C5 . . 1.3(6)
C3 C4 C5 N2 . . 0.4(6)
O1 C6 C7 C8 . . 177.8(4)
N2 C6 C7 C8 . . -3.3(5)
O1 C6 C7 C10 . . -0.8(6)
N2 C6 C7 C10 . . 178.0(3)
C6 C7 C8 N1 . . 3.5(5)
C10 C7 C8 N1 . . -177.9(3)
C6 C7 C8 C9 . . -175.2(3)
C10 C7 C8 C9 . . 3.4(5)
C8 C7 C10 C11 . . -101.0(4)
C6 C7 C10 C11 . . 77.6(4)
C7 C10 C11 O2 . . 173.1(3)
C3 C2 O3 Cu1 . . 174.0(3)
C1 C2 O3 Cu1 . . -4.7(4)
C3 C2 O3 Cu1 . 3_576 3.6(6)
C1 C2 O3 Cu1 . 3_576 -175.1(2)
O3 Cu1 O3 C2 3_576 . -173.4(3)
N1 Cu1 O3 C2 . . 5.6(2)
O5 Cu1 O3 C2 . . 100.7(2)
Cl1 Cu1 O3 C2 . . -99.4(3)
Cl1 Cu1 O3 C2 1 . -99.4(3)
O3 Cu1 O3 Cu1 3_576 3_576 0.0
N1 Cu1 O3 Cu1 . 3_576 178.93(14)
O5 Cu1 O3 Cu1 . 3_576 -85.97(13)
Cl1 Cu1 O3 Cu1 . 3_576 74.01(18)
Cl1 Cu1 O3 Cu1 1 3_576 74.01(18)
N2 C1 N1 C8 . . -0.2(5)
C2 C1 N1 C8 . . 180.0(3)
N2 C1 N1 Cu1 . . -175.7(3)
C2 C1 N1 Cu1 . . 4.4(4)
C7 C8 N1 C1 . . -1.7(5)
C9 C8 N1 C1 . . 177.1(3)
C7 C8 N1 Cu1 . . 172.7(3)
C9 C8 N1 Cu1 . . -8.5(5)
O3 Cu1 N1 C1 . . -5.3(2)
O3 Cu1 N1 C1 3_576 . -2.7(4)
O5 Cu1 N1 C1 . . -109.3(2)
Cl1 Cu1 N1 C1 . . 144.7(2)
Cl1 Cu1 N1 C1 1 . 144.7(2)
O3 Cu1 N1 C8 . . -180.0(3)
O3 Cu1 N1 C8 3_576 . -177.5(3)
O5 Cu1 N1 C8 . . 76.0(3)
Cl1 Cu1 N1 C8 . . -30.0(3)
Cl1 Cu1 N1 C8 1 . -30.0(3)
N1 C1 N2 C5 . . -179.5(3)
C2 C1 N2 C5 . . 0.4(5)
N1 C1 N2 C6 . . 0.1(5)
C2 C1 N2 C6 . . 180.0(3)
C4 C5 N2 C1 . . -1.2(5)
C4 C5 N2 C6 . . 179.2(3)
O1 C6 N2 C1 . . -179.5(3)
C7 C6 N2 C1 . . 1.6(5)
O1 C6 N2 C5 . . 0.1(5)
C7 C6 N2 C5 . . -178.8(3)
O3 Cu1 Cl1 Cl1 . 1 0.0(5)
O3 Cu1 Cl1 Cl1 3_576 1 0.0(5)
N1 Cu1 Cl1 Cl1 . 1 0.0(5)
O5 Cu1 Cl1 Cl1 . 1 0.0(5)
